data_4076678
loop_
_publ_author_name
'M\"uller, Christian'
'Lachicotte, Rene J.'
'Jones, William D.'

_publ_section_title
;
 Chelating P,N versus P,P Ligands:&#x00A0; Differing Reactivity of
 Donor-Stabilized Pt(\h2-PhC&#x22EE;CPh) Complexes Toward
 Diphenylacetylene
;
_journal_issue 6
_journal_name_full Organometallics
_journal_page_first 1118
_journal_paper_doi 10.1021/om010924a
_journal_volume 21
_journal_year 2002
_chemical_formula_sum 'C55 H57 N P Pt2'
_chemical_formula_weight 1153.17
_chemical_name_common (P-N)Pt(C4Ph4)-Pt(PhCCPh)
_chemical_name_systematic
; 
? 
;
_space_group_IT_number 2
_symmetry_cell_setting triclinic
_symmetry_space_group_name_Hall '-P 1'
_symmetry_space_group_name_H-M 'P -1'
_atom_sites_solution_hydrogens geom
_atom_sites_solution_primary direct
_atom_sites_solution_secondary difmap
_audit_creation_method SHELXL-97
_cell_angle_alpha 100.9160(10)
_cell_angle_beta 104.8530(10)
_cell_angle_gamma 99.3400(10)
_cell_formula_units_Z 2
_cell_length_a 10.7273(6)
_cell_length_b 12.2851(7)
_cell_length_c 18.8806(10)
_cell_measurement_temperature 193(2)
_cell_volume 2302.5(2)
_computing_cell_refinement 'Bruker SMART'
_computing_data_collection 'Bruker SMART'
_computing_data_reduction 'Bruker SHELXTL'
_computing_molecular_graphics 'Bruker SHELXTL'
_computing_publication_material 'Bruker SHELXTL'
_computing_structure_refinement 'SHELXL-97 (Sheldrick, 1997)'
_computing_structure_solution 'SHELXS-97 (Sheldrick, 1990)'
_diffrn_ambient_temperature 193(2)
_diffrn_measured_fraction_theta_full 0.902
_diffrn_measured_fraction_theta_max 0.902
_diffrn_measurement_device_type 'CCD area detector'
_diffrn_measurement_method 'phi and omega scans'
_diffrn_radiation_monochromator graphite
_diffrn_radiation_source 'normal-focus sealed tube'
_diffrn_radiation_type MoK\a
_diffrn_radiation_wavelength 0.71073
_diffrn_reflns_av_R_equivalents 0.0235
_diffrn_reflns_av_sigmaI/netI 0.0640
_diffrn_reflns_limit_h_max 14
_diffrn_reflns_limit_h_min -10
_diffrn_reflns_limit_k_max 15
_diffrn_reflns_limit_k_min -14
_diffrn_reflns_limit_l_max 23
_diffrn_reflns_limit_l_min -25
_diffrn_reflns_number 14652
_diffrn_reflns_theta_full 28.25
_diffrn_reflns_theta_max 28.25
_diffrn_reflns_theta_min 1.73
_exptl_absorpt_coefficient_mu 6.141
_exptl_absorpt_correction_T_max 0.707
_exptl_absorpt_correction_T_min 0.928
_exptl_absorpt_correction_type 'Empirical "SADABS"'
_exptl_crystal_colour Red
_exptl_crystal_density_diffrn 1.663
_exptl_crystal_density_meas ?
_exptl_crystal_density_method 'not measured'
_exptl_crystal_description Plate
_exptl_crystal_F_000 1130
_exptl_crystal_size_max 0.08
_exptl_crystal_size_mid 0.18
_exptl_crystal_size_min 0.22
_refine_diff_density_max 2.133
_refine_diff_density_min -1.535
_refine_diff_density_rms 0.150
_refine_ls_extinction_method none
_refine_ls_goodness_of_fit_ref 0.985
_refine_ls_hydrogen_treatment mixed
_refine_ls_matrix_type full
_refine_ls_number_parameters 532
_refine_ls_number_reflns 10292
_refine_ls_number_restraints 0
_refine_ls_restrained_S_all 0.985
_refine_ls_R_factor_all 0.0668
_refine_ls_R_factor_gt 0.0419
_refine_ls_shift/su_max 0.985
_refine_ls_shift/su_mean 0.026
_refine_ls_structure_factor_coef Fsqd
_refine_ls_weighting_details 'calc w=1/[\s^2^(Fo^2^)+(0.0358P)^2^+0.0000P] where P=(Fo^2^+2Fc^2^)/3'
_refine_ls_weighting_scheme calc
_refine_ls_wR_factor_gt 0.0739
_refine_ls_wR_factor_ref 0.0797
_reflns_number_gt 7846
_reflns_number_total 10292
_reflns_threshold_expression >2sigma(I)
_cod_data_source_file om010924a.cif
_cod_data_source_block sad_joncm09
_cod_depositor_comments
;
The following automatic conversions were performed:

'_symmetry_cell_setting' value 'Triclinic' changed to 'triclinic'
according to /home/saulius/struct/CIF-dictionaries/cif_core.dic
dictionary named 'cif_core.dic' version 2.4.1 from 2010-06-29.

Automatic conversion script
Id: cif_fix_values 1715 2011-07-08 13:25:40Z adriana 

The following automatic conversions were performed:

'_exptl_crystal_density_meas' value 'na' was changed to '?' - the
value is perceived as not measured.

Automatic conversion script
Id: cif_fix_values 3008 2015-01-20 13:52:24Z robertas 
;
_cod_original_sg_symbol_H-M P-1
_cod_database_code 4076678

loop_
_symmetry_equiv_pos_as_xyz
'x, y, z'
'-x, -y, -z'

loop_
_atom_site_label
_atom_site_type_symbol
_atom_site_fract_x
_atom_site_fract_y
_atom_site_fract_z
_atom_site_U_iso_or_equiv
_atom_site_adp_type
_atom_site_occupancy
_atom_site_symmetry_multiplicity
_atom_site_calc_flag
_atom_site_refinement_flags
Pt1 Pt -0.23723(2) 0.953533(18) 0.246476(12) 0.02472(7) Uani 1 1 d .
Pt2 Pt 0.03705(2) 0.967867(18) 0.223576(12) 0.02225(7) Uani 1 1 d .
P1 P -0.43166(15) 0.83785(13) 0.16697(9) 0.0268(3) Uani 1 1 d .
N1 N -0.3644(5) 1.0816(4) 0.2494(3) 0.0404(14) Uani 1 1 d .
C1 C -0.5561(6) 0.9188(5) 0.1796(4) 0.0421(17) Uani 1 1 d .
H1A H -0.6363 0.8923 0.1354 0.051 Uiso 1 1 calc R
H1B H -0.5813 0.9098 0.2254 0.051 Uiso 1 1 calc R
C2 C -0.4942(7) 1.0406(6) 0.1874(5) 0.063(2) Uani 1 1 d .
H2A H -0.5559 1.0887 0.1984 0.075 Uiso 1 1 calc R
H2B H -0.4793 1.0493 0.1390 0.075 Uiso 1 1 calc R
C3 C -0.4424(6) 0.8147(5) 0.0645(3) 0.0339(15) Uani 1 1 d .
H3A H -0.4229 0.7385 0.0488 0.041 Uiso 1 1 calc R
C4 C -0.5773(7) 0.8135(6) 0.0116(4) 0.0480(19) Uani 1 1 d .
H4A H -0.5733 0.8003 -0.0406 0.072 Uiso 1 1 calc R
H4B H -0.6006 0.8868 0.0256 0.072 Uiso 1 1 calc R
H4C H -0.6443 0.7526 0.0158 0.072 Uiso 1 1 calc R
C5 C -0.3355(7) 0.9024(6) 0.0532(4) 0.0428(17) Uani 1 1 d .
H5A H -0.3418 0.8890 -0.0006 0.064 Uiso 1 1 calc R
H5B H -0.2481 0.8955 0.0818 0.064 Uiso 1 1 calc R
H5C H -0.3479 0.9790 0.0712 0.064 Uiso 1 1 calc R
C6 C -0.4975(6) 0.6980(5) 0.1813(3) 0.0321(14) Uani 1 1 d .
H6A H -0.4397 0.6464 0.1677 0.039 Uiso 1 1 calc R
C7 C -0.4825(7) 0.7108(6) 0.2652(3) 0.0445(18) Uani 1 1 d .
H7A H -0.5171 0.6372 0.2737 0.067 Uiso 1 1 calc R
H7B H -0.5319 0.7661 0.2816 0.067 Uiso 1 1 calc R
H7C H -0.3887 0.7374 0.2940 0.067 Uiso 1 1 calc R
C8 C -0.6376(6) 0.6416(5) 0.1333(4) 0.0393(16) Uani 1 1 d .
H8A H -0.6641 0.5684 0.1448 0.059 Uiso 1 1 calc R
H8B H -0.6423 0.6293 0.0798 0.059 Uiso 1 1 calc R
H8C H -0.6973 0.6907 0.1442 0.059 Uiso 1 1 calc R
C9 C -0.3860(9) 1.1035(7) 0.3232(5) 0.070(3) Uani 1 1 d .
H9A H -0.4415 1.1592 0.3258 0.106 Uiso 1 1 calc R
H9B H -0.3007 1.1334 0.3624 0.106 Uiso 1 1 calc R
H9C H -0.4303 1.0325 0.3312 0.106 Uiso 1 1 calc R
C10 C -0.3139(8) 1.1925(6) 0.2357(5) 0.059(2) Uani 1 1 d .
H10A H -0.3782 1.2404 0.2381 0.088 Uiso 1 1 calc R
H10B H -0.3004 1.1807 0.1857 0.088 Uiso 1 1 calc R
H10C H -0.2297 1.2301 0.2743 0.088 Uiso 1 1 calc R
C11 C 0.0916(5) 0.9488(5) 0.1287(3) 0.0247(13) Uani 1 1 d .
C12 C 0.1358(6) 1.0532(5) 0.1674(3) 0.0273(13) Uani 1 1 d .
C13 C 0.0824(5) 0.8678(5) 0.0592(3) 0.0252(13) Uani 1 1 d .
C14 C 0.1067(6) 0.9042(5) -0.0032(3) 0.0292(14) Uani 1 1 d .
H14A H 0.1295 0.9833 -0.0003 0.035 Uiso 1 1 calc R
C15 C 0.0979(6) 0.8274(6) -0.0684(3) 0.0357(16) Uani 1 1 d .
H15A H 0.1135 0.8543 -0.1100 0.043 Uiso 1 1 calc R
C16 C 0.0669(7) 0.7116(6) -0.0746(4) 0.0420(17) Uani 1 1 d .
H16A H 0.0611 0.6591 -0.1199 0.050 Uiso 1 1 calc R
C17 C 0.0441(7) 0.6735(5) -0.0127(4) 0.0426(17) Uani 1 1 d .
H17A H 0.0222 0.5943 -0.0158 0.051 Uiso 1 1 calc R
C18 C 0.0536(6) 0.7514(5) 0.0530(3) 0.0317(14) Uani 1 1 d .
H18A H 0.0400 0.7245 0.0950 0.038 Uiso 1 1 calc R
C19 C 0.2189(5) 1.1649(5) 0.1759(3) 0.0254(13) Uani 1 1 d .
C20 C 0.2365(6) 1.2031(6) 0.1122(4) 0.0386(16) Uani 1 1 d .
H20A H 0.1879 1.1590 0.0628 0.046 Uiso 1 1 calc R
C21 C 0.3236(7) 1.3038(6) 0.1214(4) 0.0474(19) Uani 1 1 d .
H21A H 0.3348 1.3284 0.0782 0.057 Uiso 1 1 calc R
C22 C 0.3943(7) 1.3688(6) 0.1922(4) 0.0499(19) Uani 1 1 d .
H22A H 0.4576 1.4362 0.1979 0.060 Uiso 1 1 calc R
C23 C 0.3734(7) 1.3364(6) 0.2549(4) 0.0465(18) Uani 1 1 d .
H23A H 0.4188 1.3835 0.3039 0.056 Uiso 1 1 calc R
C24 C 0.2852(6) 1.2342(5) 0.2464(4) 0.0356(15) Uani 1 1 d .
H24A H 0.2710 1.2124 0.2899 0.043 Uiso 1 1 calc R
C25 C -0.1216(5) 0.8388(5) 0.2510(3) 0.0237(13) Uani 1 1 d .
C26 C 0.0026(6) 0.8716(5) 0.3078(3) 0.0250(13) Uani 1 1 d .
C27 C 0.0392(6) 0.9959(5) 0.3447(3) 0.0271(13) Uani 1 1 d .
C28 C -0.0533(6) 1.0544(5) 0.3154(3) 0.0244(13) Uani 1 1 d .
C29 C -0.1706(6) 0.7170(5) 0.2105(4) 0.0300(14) Uani 1 1 d .
C30 C -0.1927(6) 0.6353(5) 0.2524(4) 0.0415(17) Uani 1 1 d .
H30A H -0.1747 0.6588 0.3056 0.050 Uiso 1 1 calc R
C31 C -0.2404(7) 0.5218(6) 0.2161(6) 0.062(2) Uani 1 1 d .
H31A H -0.2534 0.4679 0.2450 0.074 Uiso 1 1 calc R
C32 C -0.2689(8) 0.4857(6) 0.1406(6) 0.068(3) Uani 1 1 d .
H32A H -0.3044 0.4075 0.1165 0.081 Uiso 1 1 calc R
C33 C -0.2457(7) 0.5642(7) 0.0979(5) 0.061(2) Uani 1 1 d .
H33A H -0.2627 0.5392 0.0449 0.073 Uiso 1 1 calc R
C34 C -0.1981(6) 0.6785(5) 0.1335(4) 0.0379(16) Uani 1 1 d .
H34A H -0.1840 0.7316 0.1042 0.045 Uiso 1 1 calc R
C35 C 0.0897(6) 0.7940(5) 0.3307(3) 0.0283(13) Uani 1 1 d .
C36 C 0.1305(6) 0.7896(5) 0.4057(3) 0.0337(15) Uani 1 1 d .
H36A H 0.1024 0.8361 0.4421 0.040 Uiso 1 1 calc R
C37 C 0.2129(7) 0.7171(6) 0.4283(4) 0.0447(18) Uani 1 1 d .
H37A H 0.2421 0.7161 0.4800 0.054 Uiso 1 1 calc R
C38 C 0.2518(6) 0.6472(6) 0.3759(4) 0.0451(18) Uani 1 1 d .
H38A H 0.3072 0.5976 0.3909 0.054 Uiso 1 1 calc R
C39 C 0.2089(6) 0.6507(6) 0.3013(4) 0.0392(16) Uani 1 1 d .
H39A H 0.2335 0.6017 0.2644 0.047 Uiso 1 1 calc R
C40 C 0.1304(6) 0.7247(5) 0.2791(4) 0.0323(14) Uani 1 1 d .
H40A H 0.1043 0.7275 0.2276 0.039 Uiso 1 1 calc R
C41 C 0.1654(6) 1.0457(5) 0.4075(3) 0.0289(14) Uani 1 1 d .
C42 C 0.1590(7) 1.0782(6) 0.4811(3) 0.0426(18) Uani 1 1 d .
H42A H 0.0753 1.0754 0.4899 0.051 Uiso 1 1 calc R
C43 C 0.2731(8) 1.1144(6) 0.5416(4) 0.056(2) Uani 1 1 d .
H43A H 0.2669 1.1337 0.5916 0.067 Uiso 1 1 calc R
C44 C 0.3954(7) 1.1226(6) 0.5299(4) 0.052(2) Uani 1 1 d .
H44A H 0.4736 1.1489 0.5714 0.063 Uiso 1 1 calc R
C45 C 0.4033(6) 1.0924(6) 0.4574(4) 0.0414(17) Uani 1 1 d .
H45A H 0.4875 1.0989 0.4489 0.050 Uiso 1 1 calc R
C46 C 0.2893(6) 1.0525(5) 0.3966(3) 0.0327(15) Uani 1 1 d .
H46A H 0.2960 1.0296 0.3470 0.039 Uiso 1 1 calc R
C47 C -0.0247(6) 1.1813(5) 0.3402(3) 0.0277(13) Uani 1 1 d .
C48 C 0.0107(6) 1.2504(5) 0.2951(4) 0.0354(15) Uani 1 1 d .
H48A H 0.0256 1.2170 0.2492 0.042 Uiso 1 1 calc R
C49 C 0.0249(7) 1.3666(6) 0.3154(4) 0.0475(19) Uani 1 1 d .
H49A H 0.0489 1.4115 0.2832 0.057 Uiso 1 1 calc R
C50 C 0.0051(8) 1.4180(6) 0.3810(4) 0.054(2) Uani 1 1 d .
H50A H 0.0130 1.4979 0.3942 0.065 Uiso 1 1 calc R
C51 C -0.0268(9) 1.3508(6) 0.4279(5) 0.066(3) Uani 1 1 d .
H51A H -0.0380 1.3852 0.4746 0.079 Uiso 1 1 calc R
C52 C -0.0424(8) 1.2344(6) 0.4070(4) 0.050(2) Uani 1 1 d .
H52A H -0.0659 1.1897 0.4395 0.060 Uiso 1 1 calc R
C1S C 0.374(3) 1.410(3) 0.491(2) 0.32(2) Uani 1 1 d .
H1SA H 0.2962 1.3534 0.4817 0.380 Uiso 1 1 calc R
C2S C 0.492(3) 1.401(2) 0.4658(11) 0.188(13) Uani 1 1 d .
H2SA H 0.4977 1.3268 0.4432 0.226 Uiso 1 1 calc R
C3S C 0.595(3) 1.488(2) 0.4711(10) 0.171(8) Uani 1 1 d .
H3SA H 0.6515 1.4685 0.4418 0.205 Uiso 1 1 calc R

loop_
_atom_site_aniso_label
_atom_site_aniso_U_11
_atom_site_aniso_U_22
_atom_site_aniso_U_33
_atom_site_aniso_U_23
_atom_site_aniso_U_13
_atom_site_aniso_U_12
Pt1 0.02099(13) 0.02175(13) 0.02964(14) 0.00157(10) 0.00967(11) 0.00179(10)
Pt2 0.02145(13) 0.02324(13) 0.02090(12) 0.00349(10) 0.00799(10) 0.00113(10)
P1 0.0217(8) 0.0279(8) 0.0293(8) 0.0038(7) 0.0090(7) 0.0031(7)
N1 0.026(3) 0.030(3) 0.061(4) 0.002(3) 0.014(3) 0.005(2)
C1 0.031(4) 0.039(4) 0.056(5) 0.005(3) 0.015(3) 0.011(3)
C2 0.039(5) 0.053(5) 0.089(6) 0.002(5) 0.013(4) 0.020(4)
C3 0.035(4) 0.037(4) 0.024(3) 0.008(3) 0.004(3) 0.003(3)
C4 0.043(4) 0.049(4) 0.043(4) 0.014(4) 0.002(3) 0.003(4)
C5 0.041(4) 0.054(5) 0.042(4) 0.017(3) 0.025(3) 0.008(3)
C6 0.025(3) 0.029(3) 0.038(4) 0.004(3) 0.007(3) 0.003(3)
C7 0.036(4) 0.059(5) 0.028(4) 0.007(3) 0.008(3) -0.014(3)
C8 0.033(4) 0.038(4) 0.039(4) 0.009(3) 0.005(3) -0.005(3)
C9 0.086(7) 0.074(6) 0.084(7) 0.031(5) 0.055(6) 0.050(5)
C10 0.060(5) 0.056(5) 0.073(6) 0.024(4) 0.024(5) 0.030(4)
C11 0.024(3) 0.027(3) 0.025(3) 0.011(3) 0.008(2) 0.009(3)
C12 0.026(3) 0.025(3) 0.030(3) 0.009(3) 0.003(3) 0.006(3)
C13 0.021(3) 0.028(3) 0.026(3) 0.005(3) 0.010(2) 0.003(2)
C14 0.027(3) 0.032(3) 0.029(3) 0.005(3) 0.011(3) 0.005(3)
C15 0.032(4) 0.052(4) 0.020(3) 0.002(3) 0.009(3) 0.009(3)
C16 0.040(4) 0.048(4) 0.029(4) -0.009(3) 0.008(3) 0.010(3)
C17 0.048(4) 0.027(4) 0.048(4) 0.001(3) 0.011(4) 0.009(3)
C18 0.034(4) 0.029(3) 0.031(3) 0.007(3) 0.010(3) 0.005(3)
C19 0.016(3) 0.028(3) 0.033(3) 0.007(3) 0.010(3) 0.003(2)
C20 0.034(4) 0.039(4) 0.042(4) 0.011(3) 0.010(3) 0.004(3)
C21 0.050(5) 0.038(4) 0.055(5) 0.019(4) 0.020(4) -0.005(4)
C22 0.042(4) 0.033(4) 0.070(5) 0.015(4) 0.015(4) -0.006(3)
C23 0.046(4) 0.029(4) 0.048(4) -0.004(3) 0.001(4) 0.000(3)
C24 0.036(4) 0.033(4) 0.034(4) 0.008(3) 0.006(3) 0.005(3)
C25 0.025(3) 0.026(3) 0.023(3) 0.013(3) 0.010(2) 0.001(3)
C26 0.023(3) 0.030(3) 0.025(3) 0.010(3) 0.011(3) 0.004(3)
C27 0.031(3) 0.029(3) 0.021(3) 0.001(3) 0.013(3) -0.001(3)
C28 0.031(3) 0.022(3) 0.019(3) 0.000(2) 0.013(2) -0.001(3)
C29 0.018(3) 0.028(3) 0.039(4) 0.003(3) 0.005(3) 0.003(3)
C30 0.026(4) 0.032(4) 0.062(5) 0.011(3) 0.010(3) 0.001(3)
C31 0.039(5) 0.031(4) 0.109(8) 0.021(5) 0.012(5) 0.001(4)
C32 0.043(5) 0.027(4) 0.115(8) -0.010(5) 0.015(5) 0.003(4)
C33 0.044(5) 0.046(5) 0.072(6) -0.023(4) 0.008(4) 0.009(4)
C34 0.032(4) 0.034(4) 0.046(4) -0.003(3) 0.017(3) 0.008(3)
C35 0.020(3) 0.030(3) 0.031(3) 0.008(3) 0.006(3) -0.004(3)
C36 0.037(4) 0.031(3) 0.031(4) 0.009(3) 0.008(3) 0.002(3)
C37 0.048(4) 0.047(4) 0.039(4) 0.023(4) 0.007(3) 0.005(4)
C38 0.029(4) 0.050(5) 0.058(5) 0.029(4) 0.004(3) 0.009(3)
C39 0.030(4) 0.040(4) 0.055(5) 0.017(3) 0.020(3) 0.011(3)
C40 0.031(3) 0.035(4) 0.033(4) 0.012(3) 0.012(3) 0.005(3)
C41 0.028(3) 0.023(3) 0.029(3) 0.003(3) 0.007(3) -0.005(3)
C42 0.038(4) 0.056(5) 0.024(3) -0.004(3) 0.012(3) -0.006(3)
C43 0.057(5) 0.067(5) 0.029(4) -0.004(4) 0.009(4) -0.002(4)
C44 0.042(5) 0.060(5) 0.036(4) 0.010(4) -0.010(3) -0.003(4)
C45 0.029(4) 0.058(5) 0.035(4) 0.015(3) 0.004(3) 0.008(3)
C46 0.032(4) 0.041(4) 0.022(3) 0.009(3) 0.005(3) 0.002(3)
C47 0.026(3) 0.024(3) 0.032(3) 0.003(3) 0.013(3) 0.000(3)
C48 0.045(4) 0.030(4) 0.031(4) 0.003(3) 0.014(3) 0.007(3)
C49 0.064(5) 0.029(4) 0.057(5) 0.012(3) 0.033(4) 0.004(4)
C50 0.078(6) 0.020(4) 0.061(5) -0.001(3) 0.029(4) -0.001(4)
C51 0.107(7) 0.034(4) 0.063(5) -0.006(4) 0.054(5) 0.008(4)
C52 0.077(6) 0.031(4) 0.042(4) 0.006(3) 0.030(4) -0.001(4)
C1S 0.31(4) 0.13(2) 0.31(3) 0.11(2) -0.23(3) -0.06(3)
C2S 0.26(3) 0.086(14) 0.112(12) 0.035(10) -0.106(17) -0.01(2)
C3S 0.27(3) 0.115(13) 0.102(12) 0.064(11) -0.003(13) 0.031(16)

loop_
_atom_type_symbol
_atom_type_description
_atom_type_scat_dispersion_real
_atom_type_scat_dispersion_imag
_atom_type_scat_source
C C 0.0033 0.0016 'International Tables Vol C Tables 4.2.6.8 and 6.1.1.4'
H H 0.0000 0.0000 'International Tables Vol C Tables 4.2.6.8 and 6.1.1.4'
N N 0.0061 0.0033 'International Tables Vol C Tables 4.2.6.8 and 6.1.1.4'
P P 0.1023 0.0942 'International Tables Vol C Tables 4.2.6.8 and 6.1.1.4'
Pt Pt -1.7033 8.3905 'International Tables Vol C Tables 4.2.6.8 and 6.1.1.4'

loop_
_geom_angle_atom_site_label_1
_geom_angle_atom_site_label_2
_geom_angle_atom_site_label_3
_geom_angle
_geom_angle_site_symmetry_1
C25 Pt1 C28 78.0(2) .
C25 Pt1 N1 176.3(2) .
C28 Pt1 N1 100.7(2) .
C25 Pt1 P1 99.39(16) .
C28 Pt1 P1 176.64(15) .
N1 Pt1 P1 82.05(14) .
C25 Pt1 Pt2 50.33(15) .
C28 Pt1 Pt2 50.28(14) .
N1 Pt1 Pt2 131.27(14) .
P1 Pt1 Pt2 126.40(4) .
C12 Pt2 C11 37.7(2) .
C12 Pt2 C26 158.9(2) .
C11 Pt2 C26 140.3(2) .
C12 Pt2 C27 133.9(2) .
C11 Pt2 C27 163.4(2) .
C26 Pt2 C27 39.1(2) .
C12 Pt2 C25 162.0(2) .
C11 Pt2 C25 126.8(2) .
C26 Pt2 C25 36.00(19) .
C27 Pt2 C25 63.7(2) .
C12 Pt2 C28 124.0(2) .
C11 Pt2 C28 156.0(2) .
C26 Pt2 C28 63.2(2) .
C27 Pt2 C28 34.80(19) .
C25 Pt2 C28 66.67(19) .
C12 Pt2 Pt1 134.26(16) .
C11 Pt2 Pt1 130.66(16) .
C26 Pt2 Pt1 65.74(15) .
C27 Pt2 Pt1 65.97(15) .
C25 Pt2 Pt1 41.29(14) .
C28 Pt2 Pt1 43.13(14) .
C1 P1 C6 103.7(3) .
C1 P1 C3 105.5(3) .
C6 P1 C3 106.4(3) .
C1 P1 Pt1 103.9(2) .
C6 P1 Pt1 121.7(2) .
C3 P1 Pt1 114.0(2) .
C9 N1 C10 107.5(6) .
C9 N1 C2 110.8(6) .
C10 N1 C2 101.4(5) .
C9 N1 Pt1 108.0(4) .
C10 N1 Pt1 117.3(4) .
C2 N1 Pt1 111.7(4) .
C2 C1 P1 106.3(5) .
C1 C2 N1 112.4(6) .
C5 C3 C4 109.7(5) .
C5 C3 P1 110.3(4) .
C4 C3 P1 115.5(5) .
C8 C6 C7 111.6(5) .
C8 C6 P1 115.2(4) .
C7 C6 P1 108.4(4) .
C12 C11 C13 145.3(6) .
C12 C11 Pt2 70.6(4) .
C13 C11 Pt2 144.1(4) .
C11 C12 C19 147.0(6) .
C11 C12 Pt2 71.7(4) .
C19 C12 Pt2 140.9(4) .
C18 C13 C14 117.2(5) .
C18 C13 C11 121.3(5) .
C14 C13 C11 121.5(5) .
C15 C14 C13 121.2(6) .
C14 C15 C16 121.2(6) .
C15 C16 C17 118.6(6) .
C18 C17 C16 119.9(6) .
C17 C18 C13 121.9(6) .
C24 C19 C20 118.1(6) .
C24 C19 C12 120.6(5) .
C20 C19 C12 121.2(5) .
C21 C20 C19 120.4(6) .
C22 C21 C20 120.7(7) .
C21 C22 C23 119.9(6) .
C22 C23 C24 120.0(6) .
C19 C24 C23 120.8(6) .
C26 C25 C29 118.2(5) .
C26 C25 Pt1 117.1(4) .
C29 C25 Pt1 123.3(4) .
C26 C25 Pt2 66.7(3) .
C29 C25 Pt2 124.4(4) .
Pt1 C25 Pt2 88.4(2) .
C25 C26 C35 125.5(5) .
C25 C26 C27 112.7(5) .
C35 C26 C27 121.8(5) .
C25 C26 Pt2 77.3(3) .
C35 C26 Pt2 119.7(4) .
C27 C26 Pt2 71.1(3) .
C28 C27 C26 113.5(5) .
C28 C27 C41 126.2(5) .
C26 C27 C41 120.3(5) .
C28 C27 Pt2 77.4(3) .
C26 C27 Pt2 69.8(3) .
C41 C27 Pt2 121.1(4) .
C27 C28 C47 120.1(5) .
C27 C28 Pt1 115.6(4) .
C47 C28 Pt1 123.9(4) .
C27 C28 Pt2 67.8(3) .
C47 C28 Pt2 119.5(4) .
Pt1 C28 Pt2 86.59(18) .
C34 C29 C30 117.7(6) .
C34 C29 C25 123.4(6) .
C30 C29 C25 119.0(6) .
C31 C30 C29 120.2(7) .
C32 C31 C30 121.5(8) .
C31 C32 C33 119.6(7) .
C34 C33 C32 119.6(8) .
C33 C34 C29 121.5(7) .
C40 C35 C36 118.5(6) .
C40 C35 C26 121.7(5) .
C36 C35 C26 119.7(6) .
C35 C36 C37 120.4(6) .
C38 C37 C36 120.4(6) .
C39 C38 C37 118.7(6) .
C38 C39 C40 120.9(7) .
C35 C40 C39 120.9(6) .
C46 C41 C42 118.2(6) .
C46 C41 C27 122.8(5) .
C42 C41 C27 118.8(5) .
C43 C42 C41 120.8(6) .
C44 C43 C42 120.4(7) .
C45 C44 C43 119.4(6) .
C44 C45 C46 120.5(7) .
C41 C46 C45 120.7(6) .
C52 C47 C48 116.9(6) .
C52 C47 C28 120.8(5) .
C48 C47 C28 122.1(5) .
C49 C48 C47 121.5(6) .
C50 C49 C48 121.1(7) .
C49 C50 C51 118.3(6) .
C52 C51 C50 120.4(7) .
C51 C52 C47 121.6(7) .
C3S C1S C2S 101(3) 2_686
C3S C2S C1S 128(3) .
C1S C3S C2S 130(3) 2_686

loop_
_geom_bond_atom_site_label_1
_geom_bond_atom_site_label_2
_geom_bond_distance
_geom_bond_site_symmetry_2
Pt1 C25 2.023(6) .
Pt1 C28 2.098(6) .
Pt1 N1 2.245(5) .
Pt1 P1 2.2908(15) .
Pt1 Pt2 3.0640(3) .
Pt2 C12 1.995(6) .
Pt2 C11 2.008(6) .
Pt2 C26 2.222(5) .
Pt2 C27 2.241(5) .
Pt2 C25 2.359(5) .
Pt2 C28 2.361(5) .
P1 C1 1.826(6) .
P1 C6 1.845(6) .
P1 C3 1.871(6) .
N1 C9 1.454(9) .
N1 C10 1.477(9) .
N1 C2 1.508(9) .
C1 C2 1.498(9) .
C3 C5 1.528(8) .
C3 C4 1.529(8) .
C6 C8 1.512(8) .
C6 C7 1.525(8) .
C11 C12 1.294(8) .
C11 C13 1.458(8) .
C12 C19 1.466(8) .
C13 C18 1.388(8) .
C13 C14 1.407(8) .
C14 C15 1.373(8) .
C15 C16 1.382(9) .
C16 C17 1.401(9) .
C17 C18 1.386(8) .
C19 C24 1.376(8) .
C19 C20 1.415(8) .
C20 C21 1.376(9) .
C21 C22 1.371(10) .
C22 C23 1.378(9) .
C23 C24 1.399(9) .
C25 C26 1.422(7) .
C25 C29 1.485(8) .
C26 C35 1.486(8) .
C26 C27 1.494(8) .
C27 C28 1.381(8) .
C27 C41 1.499(8) .
C28 C47 1.495(7) .
C29 C34 1.378(8) .
C29 C30 1.416(8) .
C30 C31 1.379(9) .
C31 C32 1.348(12) .
C32 C33 1.400(11) .
C33 C34 1.385(9) .
C35 C40 1.375(8) .
C35 C36 1.384(8) .
C36 C37 1.401(9) .
C37 C38 1.377(10) .
C38 C39 1.376(9) .
C39 C40 1.386(8) .
C41 C46 1.388(8) .
C41 C42 1.394(8) .
C42 C43 1.383(9) .
C43 C44 1.377(10) .
C44 C45 1.377(9) .
C45 C46 1.388(8) .
C47 C52 1.381(8) .
C47 C48 1.387(8) .
C48 C49 1.378(8) .
C49 C50 1.363(9) .
C50 C51 1.387(10) .
C51 C52 1.380(9) .
C1S C3S 1.26(3) 2_686
C1S C2S 1.47(4) .
C2S C3S 1.37(2) .
C3S C1S 1.26(3) 2_686
